data_4307545
loop_
_publ_author_name
'Richard D. Adams'
'Erin M. Boswell'
'Burjor Captain'
'Mitul A. Patel'

_publ_section_title
;
Multiple Additions of Phenylgermanium Ligands to Tetraruthenium and
Tetraosmium Carbonyl Cluster Complexes
;
_journal_name_full 'Inorganic Chemistry'
_journal_page_first 533
_journal_page_last 540
_journal_paper_doi 10.1021/ic062039w
_journal_volume 46
_journal_year 2007
_chemical_formula_sum 'C64 H48 Ge5 O9 Os4'
_chemical_formula_weight 2084.77
_chemical_name_systematic
; 
 ? 
;
_space_group_IT_number 2
_symmetry_cell_setting triclinic
_symmetry_space_group_name_Hall '-P 1'
_symmetry_space_group_name_H-M 'P -1'
_atom_sites_solution_hydrogens geom
_atom_sites_solution_primary direct
_atom_sites_solution_secondary difmap
_audit_creation_method SHELXL-97
_cell_angle_alpha 104.8460(10)
_cell_angle_beta 106.6650(10)
_cell_angle_gamma 112.6650(10)
_cell_formula_units_Z 2
_cell_length_a 14.1902(6)
_cell_length_b 17.1633(7)
_cell_length_c 18.0443(7)
_cell_measurement_reflns_used 8325
_cell_measurement_temperature 150(2)
_cell_measurement_theta_max 28.31
_cell_measurement_theta_min 2.28
_cell_volume 3534.9(3)
_computing_cell_refinement 'SAINT+  V6.45 (Bruker, 2003)'
_computing_data_collection 'SMART V5.632 (Bruker, 2005)'
_computing_data_reduction 'SAINT+  V6.45'
_computing_molecular_graphics 'SHELXTL V6.1 (Sheldrick, 2000)'
_computing_publication_material 'SHELXTL V6.1'
_computing_structure_refinement 'SHELXL-97 (Sheldrick, 1997)'
_computing_structure_solution 'SHELXS-97 (Sheldrick, 1990)'
_diffrn_ambient_temperature 150(2)
_diffrn_measured_fraction_theta_full 0.996
_diffrn_measured_fraction_theta_max 0.996
_diffrn_measurement_device_type 'Bruker SMART APEX CCD diffractometer'
_diffrn_measurement_method 'omega scans'
_diffrn_radiation_monochromator graphite
_diffrn_radiation_source 'fine-focus sealed tube'
_diffrn_radiation_type MoK\a
_diffrn_radiation_wavelength 0.71073
_diffrn_reflns_av_R_equivalents 0.0337
_diffrn_reflns_av_sigmaI/netI 0.0377
_diffrn_reflns_limit_h_max 18
_diffrn_reflns_limit_h_min -18
_diffrn_reflns_limit_k_max 22
_diffrn_reflns_limit_k_min -22
_diffrn_reflns_limit_l_max 24
_diffrn_reflns_limit_l_min -24
_diffrn_reflns_number 48644
_diffrn_reflns_theta_full 28.31
_diffrn_reflns_theta_max 28.31
_diffrn_reflns_theta_min 1.47
_diffrn_standards_decay_% <1
_exptl_absorpt_coefficient_mu 9.299
_exptl_absorpt_correction_T_max 1.000
_exptl_absorpt_correction_T_min 0.438
_exptl_absorpt_correction_type multi-scan
_exptl_absorpt_process_details '(SADABS, Bruker, 1997)'
_exptl_crystal_colour brown
_exptl_crystal_density_diffrn 1.959
_exptl_crystal_density_method 'not measured'
_exptl_crystal_description plate
_exptl_crystal_F_000 1936
_exptl_crystal_size_max 0.42
_exptl_crystal_size_mid 0.22
_exptl_crystal_size_min 0.10
_refine_diff_density_max 2.870
_refine_diff_density_min -1.471
_refine_diff_density_rms 0.259
_refine_ls_extinction_method none
_refine_ls_goodness_of_fit_ref 1.059
_refine_ls_hydrogen_treatment constr
_refine_ls_matrix_type full
_refine_ls_number_parameters 740
_refine_ls_number_reflns 17511
_refine_ls_number_restraints 0
_refine_ls_restrained_S_all 1.059
_refine_ls_R_factor_all 0.0340
_refine_ls_R_factor_gt 0.0288
_refine_ls_shift/su_max 0.002
_refine_ls_shift/su_mean 0.000
_refine_ls_structure_factor_coef Fsqd
_refine_ls_weighting_details 'calc w=1/[\s^2^(Fo^2^)+(0.0483P)^2^+13.7280P] where P=(Fo^2^+2Fc^2^)/3'
_refine_ls_weighting_scheme calc
_refine_ls_wR_factor_gt 0.0939
_refine_ls_wR_factor_ref 0.0968
_reflns_number_gt 15301
_reflns_number_total 17511
_reflns_threshold_expression >2sigma(I)
_cod_data_source_file ic062039wsi20061024_100643_4.cif
_cod_data_source_block Compound14
_cod_depositor_comments
;
The following automatic conversions were performed:
'_symmetry_cell_setting' value 'Triclinic' changed to 'triclinic'
according to '/home/saulius/struct/CIF-dictionaries/cif_core.dic'
dictionary named 'cif_core.dic' version 2.4.1 from
2010-06-29.

'_exptl_absorpt_correction_type' value 'Multi-scan' changed
to 'multi-scan' according to
'/home/saulius/struct/CIF-dictionaries/cif_core.dic' dictionary named
'cif_core.dic' version 2.4.1 from 2010-06-29.

Automatic conversion script
Id: cif_fix_enum 1527 2010-12-29 10:47:43Z saulius 
;
_cod_original_cell_volume 3534.9(2)
_cod_database_code 4307545

loop_
_symmetry_equiv_pos_as_xyz
'x, y, z'
'-x, -y, -z'

loop_
_atom_site_label
_atom_site_type_symbol
_atom_site_fract_x
_atom_site_fract_y
_atom_site_fract_z
_atom_site_U_iso_or_equiv
_atom_site_adp_type
_atom_site_occupancy
_atom_site_symmetry_multiplicity
_atom_site_calc_flag
_atom_site_refinement_flags
_atom_site_disorder_assembly
_atom_site_disorder_group
Os1 Os 0.784186(15) 0.928283(13) 0.762682(11) 0.01749(5) Uani 1 1 d . . .
Os2 Os 0.548815(15) 0.805269(12) 0.729000(11) 0.01640(5) Uani 1 1 d . . .
Os3 Os 0.474197(14) 0.897252(12) 0.628415(11) 0.01682(5) Uani 1 1 d . . .
Os4 Os 0.698946(14) 1.013423(12) 0.658543(11) 0.01677(5) Uani 1 1 d . . .
Ge1 Ge 0.64322(4) 0.98204(3) 0.77780(3) 0.01756(10) Uani 1 1 d . . .
Ge2 Ge 0.61263(4) 0.83687(3) 0.61540(3) 0.01766(10) Uani 1 1 d . . .
Ge3 Ge 0.34696(4) 0.74915(4) 0.63147(3) 0.02024(10) Uani 1 1 d . . .
Ge4 Ge 0.72377(4) 0.83070(4) 0.84055(3) 0.02030(10) Uani 1 1 d . . .
Ge5 Ge 0.89659(4) 1.03559(4) 0.71140(3) 0.02149(11) Uani 1 1 d . . .
O1 O 0.5213(3) 1.0670(3) 0.5859(3) 0.0284(8) Uani 1 1 d . . .
O11 O 0.8785(4) 0.8070(3) 0.7006(3) 0.0395(10) Uani 1 1 d . . .
O12 O 0.9790(4) 1.0476(3) 0.9398(3) 0.0507(13) Uani 1 1 d . . .
O21 O 0.4807(4) 0.6018(3) 0.6488(3) 0.0456(11) Uani 1 1 d . . .
O22 O 0.4742(4) 0.8096(3) 0.8714(3) 0.0408(10) Uani 1 1 d . . .
O31 O 0.2994(4) 0.7999(3) 0.4433(3) 0.0417(11) Uani 1 1 d . . .
O32 O 0.3589(4) 0.9912(3) 0.7020(3) 0.0398(10) Uani 1 1 d . . .
O41 O 0.7294(3) 1.0189(3) 0.4993(3) 0.0375(10) Uani 1 1 d . . .
O42 O 0.8140(4) 1.2230(3) 0.7507(3) 0.0454(11) Uani 1 1 d . . .
C1 C 0.5487(4) 1.0183(3) 0.6090(3) 0.0216(9) Uani 1 1 d . . .
C11 C 0.8445(5) 0.8531(4) 0.7244(4) 0.0277(11) Uani 1 1 d . . .
C12 C 0.9062(5) 1.0062(4) 0.8734(4) 0.0316(12) Uani 1 1 d . . .
C21 C 0.5072(5) 0.6786(4) 0.6793(3) 0.0261(10) Uani 1 1 d . . .
C22 C 0.5009(4) 0.8072(4) 0.8170(3) 0.0241(10) Uani 1 1 d . . .
C31 C 0.3653(4) 0.8364(4) 0.5116(3) 0.0262(10) Uani 1 1 d . . .
C32 C 0.3984(4) 0.9528(4) 0.6736(3) 0.0256(10) Uani 1 1 d . . .
C41 C 0.7175(4) 1.0157(4) 0.5582(3) 0.0246(10) Uani 1 1 d . . .
C42 C 0.7726(4) 1.1450(4) 0.7162(3) 0.0269(11) Uani 1 1 d . . .
C56 C 0.7482(10) 0.5859(6) 0.8100(7) 0.088(4) Uani 1 1 d . . .
H56 H 0.6998 0.5223 0.7882 0.105 Uiso 1 1 calc R . .
C70 C 0.6505(4) 1.0736(3) 0.8715(3) 0.0224(10) Uani 1 1 d . . .
C71 C 0.5616(5) 1.0498(4) 0.8957(4) 0.0315(12) Uani 1 1 d . . .
H71 H 0.4981 0.9909 0.8651 0.038 Uiso 1 1 calc R . .
C72 C 0.5672(6) 1.1129(5) 0.9647(4) 0.0403(15) Uani 1 1 d . . .
H72 H 0.5080 1.0963 0.9806 0.048 Uiso 1 1 calc R . .
C73 C 0.6610(6) 1.2007(5) 1.0099(4) 0.0413(15) Uani 1 1 d . . .
H73 H 0.6649 1.2431 1.0563 0.050 Uiso 1 1 calc R . .
C74 C 0.7493(6) 1.2258(4) 0.9864(4) 0.0394(14) Uani 1 1 d . . .
H74 H 0.8121 1.2851 1.0170 0.047 Uiso 1 1 calc R . .
C75 C 0.7442(5) 1.1625(4) 0.9170(4) 0.0297(11) Uani 1 1 d . . .
H75 H 0.8035 1.1796 0.9012 0.036 Uiso 1 1 calc R . .
C76 C 1.0167(4) 1.1635(4) 0.7841(4) 0.0278(11) Uani 1 1 d . . .
C77 C 1.0399(5) 1.2094(4) 0.8684(4) 0.0395(14) Uani 1 1 d . . .
H77 H 0.9979 1.1776 0.8926 0.047 Uiso 1 1 calc R . .
C78 C 1.1232(6) 1.3004(5) 0.9166(5) 0.0524(19) Uani 1 1 d . . .
H78 H 1.1385 1.3289 0.9732 0.063 Uiso 1 1 calc R . .
C79 C 1.1848(6) 1.3499(5) 0.8810(5) 0.055(2) Uani 1 1 d . . .
H79 H 1.2425 1.4111 0.9139 0.066 Uiso 1 1 calc R . .
C80 C 1.1599(7) 1.3080(5) 0.7965(6) 0.059(2) Uani 1 1 d . . .
H80 H 1.1986 1.3416 0.7717 0.071 Uiso 1 1 calc R . .
C81 C 1.0764(5) 1.2146(5) 0.7483(4) 0.0405(14) Uani 1 1 d . . .
H81 H 1.0606 1.1863 0.6915 0.049 Uiso 1 1 calc R . .
C82 C 0.9476(4) 0.9831(4) 0.6322(3) 0.0260(10) Uani 1 1 d . . .
C83 C 0.8722(5) 0.9080(4) 0.5552(4) 0.0344(13) Uani 1 1 d . . .
H83 H 0.7950 0.8844 0.5393 0.041 Uiso 1 1 calc R . .
C84 C 0.9075(6) 0.8666(5) 0.5006(4) 0.0399(14) Uani 1 1 d . . .
H84 H 0.8548 0.8157 0.4493 0.048 Uiso 1 1 calc R . .
C85 C 1.0219(6) 0.9020(5) 0.5235(4) 0.0427(16) Uani 1 1 d . . .
H85 H 1.0465 0.8754 0.4869 0.051 Uiso 1 1 calc R . .
C86 C 1.1006(6) 0.9769(5) 0.6007(4) 0.0404(15) Uani 1 1 d . . .
H86 H 1.1776 0.9999 0.6161 0.049 Uiso 1 1 calc R . .
C87 C 1.0641(5) 1.0176(5) 0.6551(4) 0.0323(12) Uani 1 1 d . . .
H87 H 1.1170 1.0679 0.7067 0.039 Uiso 1 1 calc R . .
C88 C 0.5983(4) 0.7472(4) 0.5161(3) 0.0235(10) Uani 1 1 d . . .
C89 C 0.5595(6) 0.7499(4) 0.4377(4) 0.0365(13) Uani 1 1 d . . .
H89 H 0.5397 0.7945 0.4320 0.044 Uiso 1 1 calc R . .
C90 C 0.5505(8) 0.6851(6) 0.3676(4) 0.061(2) Uani 1 1 d . . .
H90 H 0.5253 0.6872 0.3149 0.073 Uiso 1 1 calc R . .
C91 C 0.5781(8) 0.6179(6) 0.3748(5) 0.067(2) Uani 1 1 d . . .
H91 H 0.5698 0.5741 0.3270 0.080 Uiso 1 1 calc R . .
C92 C 0.6175(7) 0.6158(5) 0.4515(5) 0.056(2) Uani 1 1 d . . .
H92 H 0.6381 0.5714 0.4566 0.067 Uiso 1 1 calc R . .
C93 C 0.6274(5) 0.6795(4) 0.5229(4) 0.0357(13) Uani 1 1 d . . .
H93 H 0.6535 0.6771 0.5753 0.043 Uiso 1 1 calc R . .
C94 C 0.7747(5) 0.7394(4) 0.8390(4) 0.0294(11) Uani 1 1 d . . .
C95 C 0.8917(5) 0.7742(5) 0.8767(4) 0.0394(14) Uani 1 1 d . . .
H95 H 0.9404 0.8378 0.8996 0.047 Uiso 1 1 calc R . .
C96 C 0.9362(7) 0.7161(6) 0.8803(5) 0.054(2) Uani 1 1 d . . .
H96 H 1.0142 0.7405 0.9056 0.065 Uiso 1 1 calc R . .
C97 C 0.8648(10) 0.6217(7) 0.8465(6) 0.071(3) Uani 1 1 d . . .
H97 H 0.8945 0.5821 0.8481 0.086 Uiso 1 1 calc R . .
C98 C 0.7046(7) 0.6443(5) 0.8062(6) 0.063(2) Uani 1 1 d . . .
H98 H 0.6264 0.6197 0.7811 0.076 Uiso 1 1 calc R . .
C99 C 0.7519(4) 0.8892(4) 0.9587(3) 0.0258(10) Uani 1 1 d . . .
C100 C 0.7527(5) 0.8407(5) 1.0092(4) 0.0354(13) Uani 1 1 d . . .
H100 H 0.7437 0.7816 0.9874 0.043 Uiso 1 1 calc R . .
C101 C 0.7666(7) 0.8787(6) 1.0919(4) 0.0485(17) Uani 1 1 d . . .
H101 H 0.7675 0.8453 1.1251 0.058 Uiso 1 1 calc R . .
C102 C 0.7791(7) 0.9651(6) 1.1249(4) 0.0502(18) Uani 1 1 d . . .
H102 H 0.7875 0.9899 1.1802 0.060 Uiso 1 1 calc R . .
C103 C 0.7792(7) 1.0160(5) 1.0762(4) 0.0503(18) Uani 1 1 d . . .
H103 H 0.7888 1.0752 1.0986 0.060 Uiso 1 1 calc R . .
C104 C 0.7648(5) 0.9770(4) 0.9931(4) 0.0361(13) Uani 1 1 d . . .
H104 H 0.7639 1.0105 0.9600 0.043 Uiso 1 1 calc R . .
C105 C 0.2713(4) 0.6312(4) 0.5330(3) 0.0266(11) Uani 1 1 d . . .
C106 C 0.3211(5) 0.6138(5) 0.4797(4) 0.0448(16) Uani 1 1 d . . .
H106 H 0.3887 0.6618 0.4881 0.054 Uiso 1 1 calc R . .
C107 C 0.2744(6) 0.5280(5) 0.4147(5) 0.060(2) Uani 1 1 d . . .
H107 H 0.3103 0.5186 0.3803 0.072 Uiso 1 1 calc R . .
C108 C 0.1743(6) 0.4564(5) 0.4012(5) 0.056(2) Uani 1 1 d . . .
H108 H 0.1425 0.3981 0.3577 0.067 Uiso 1 1 calc R . .
C109 C 0.1208(6) 0.4713(5) 0.4526(5) 0.055(2) Uani 1 1 d . . .
H109 H 0.0529 0.4230 0.4433 0.066 Uiso 1 1 calc R . .
C110 C 0.1689(5) 0.5585(4) 0.5179(4) 0.0386(14) Uani 1 1 d . . .
H110 H 0.1324 0.5683 0.5517 0.046 Uiso 1 1 calc R . .
C111 C 0.2346(4) 0.7490(3) 0.6741(3) 0.0233(10) Uani 1 1 d . . .
C112 C 0.2181(4) 0.7117(4) 0.7319(4) 0.0268(11) Uani 1 1 d . . .
H112 H 0.2594 0.6839 0.7501 0.032 Uiso 1 1 calc R . .
C113 C 0.1400(5) 0.7155(4) 0.7631(4) 0.0307(12) Uani 1 1 d . . .
H113 H 0.1313 0.6920 0.8032 0.037 Uiso 1 1 calc R . .
C114 C 0.0757(4) 0.7539(4) 0.7349(4) 0.0293(11) Uani 1 1 d . . .
H114 H 0.0237 0.7564 0.7559 0.035 Uiso 1 1 calc R . .
C115 C 0.0888(5) 0.7887(4) 0.6751(4) 0.0314(12) Uani 1 1 d . . .
H115 H 0.0449 0.8140 0.6553 0.038 Uiso 1 1 calc R . .
C116 C 0.1673(4) 0.7858(4) 0.6445(4) 0.0299(11) Uani 1 1 d . . .
H116 H 0.1750 0.8086 0.6038 0.036 Uiso 1 1 calc R . .
C1S C 0.2260(15) 0.4745(11) 0.6805(9) 0.107(5) Uani 1 1 d . . .
H1S H 0.2398 0.4531 0.6342 0.128 Uiso 1 1 calc R . .
C2S C 0.1209(14) 0.4489(11) 0.6705(10) 0.110(4) Uani 1 1 d . . .
H2S H 0.0625 0.4116 0.6160 0.133 Uiso 1 1 calc R . .
C3S C 0.0950(13) 0.4726(10) 0.7315(11) 0.095(4) Uani 1 1 d . . .
C4S C 0.1768(14) 0.5291(9) 0.8129(10) 0.089(4) Uani 1 1 d . . .
H4S H 0.1556 0.5451 0.8562 0.107 Uiso 1 1 calc R . .
C5S C 0.2930(14) 0.5637(8) 0.8327(9) 0.100(4) Uani 1 1 d . . .
H5S H 0.3498 0.6025 0.8876 0.120 Uiso 1 1 calc R . .
C6S C 0.3168(13) 0.5342(10) 0.7615(11) 0.104(5) Uani 1 1 d . . .
H6S H 0.3912 0.5542 0.7688 0.124 Uiso 1 1 calc R . .
C7S C -0.0264(17) 0.4368(15) 0.7132(13) 0.176(8) Uani 1 1 d . . .
H7S1 H -0.0717 0.4072 0.6528 0.264 Uiso 1 1 calc R . .
H7S2 H -0.0374 0.4874 0.7378 0.264 Uiso 1 1 calc R . .
H7S3 H -0.0486 0.3927 0.7371 0.264 Uiso 1 1 calc R . .

loop_
_atom_site_aniso_label
_atom_site_aniso_U_11
_atom_site_aniso_U_22
_atom_site_aniso_U_33
_atom_site_aniso_U_23
_atom_site_aniso_U_13
_atom_site_aniso_U_12
Os1 0.01561(9) 0.02081(10) 0.01946(9) 0.01132(7) 0.00827(7) 0.00973(7)
Os2 0.01640(9) 0.01687(9) 0.01669(9) 0.00789(7) 0.00779(7) 0.00788(7)
Os3 0.01505(9) 0.01856(9) 0.01790(9) 0.00857(7) 0.00722(7) 0.00856(7)
Os4 0.01566(9) 0.01780(9) 0.01847(9) 0.00948(7) 0.00776(7) 0.00824(7)
Ge1 0.0182(2) 0.0176(2) 0.0169(2) 0.00640(18) 0.00806(18) 0.00895(19)
Ge2 0.0195(2) 0.0183(2) 0.0177(2) 0.00765(18) 0.00955(19) 0.01033(19)
Ge3 0.0161(2) 0.0208(2) 0.0217(2) 0.0092(2) 0.00835(19) 0.00690(19)
Ge4 0.0209(2) 0.0227(2) 0.0210(2) 0.0128(2) 0.0092(2) 0.0118(2)
Ge5 0.0165(2) 0.0259(3) 0.0250(3) 0.0145(2) 0.0101(2) 0.0098(2)
O1 0.0269(19) 0.0285(19) 0.037(2) 0.0196(17) 0.0132(16) 0.0169(16)
O11 0.045(2) 0.054(3) 0.052(3) 0.032(2) 0.033(2) 0.039(2)
O12 0.035(2) 0.048(3) 0.036(2) 0.024(2) -0.004(2) 0.000(2)
O21 0.056(3) 0.022(2) 0.047(3) 0.0094(19) 0.015(2) 0.017(2)
O22 0.035(2) 0.057(3) 0.026(2) 0.015(2) 0.0187(18) 0.016(2)
O31 0.030(2) 0.039(2) 0.029(2) 0.0141(19) -0.0008(18) 0.0014(18)
O32 0.036(2) 0.045(3) 0.045(2) 0.011(2) 0.019(2) 0.029(2)
O41 0.033(2) 0.061(3) 0.034(2) 0.031(2) 0.0217(18) 0.026(2)
O42 0.043(3) 0.021(2) 0.048(3) 0.0083(19) 0.003(2) 0.0092(19)
C1 0.020(2) 0.022(2) 0.024(2) 0.0107(19) 0.0097(19) 0.0100(19)
C11 0.027(3) 0.041(3) 0.031(3) 0.023(2) 0.018(2) 0.021(2)
C12 0.022(2) 0.034(3) 0.029(3) 0.019(2) 0.005(2) 0.007(2)
C21 0.030(3) 0.024(3) 0.023(2) 0.012(2) 0.010(2) 0.012(2)
C22 0.020(2) 0.028(3) 0.019(2) 0.009(2) 0.0078(19) 0.009(2)
C31 0.022(2) 0.028(3) 0.026(3) 0.014(2) 0.009(2) 0.009(2)
C32 0.020(2) 0.031(3) 0.028(3) 0.015(2) 0.011(2) 0.013(2)
C41 0.021(2) 0.031(3) 0.030(3) 0.018(2) 0.015(2) 0.014(2)
C42 0.023(2) 0.024(3) 0.028(3) 0.014(2) 0.005(2) 0.009(2)
C56 0.098(8) 0.036(4) 0.099(8) 0.022(5) 0.001(6) 0.041(5)
C70 0.028(2) 0.022(2) 0.020(2) 0.0085(19) 0.011(2) 0.014(2)
C71 0.032(3) 0.032(3) 0.029(3) 0.008(2) 0.018(2) 0.014(2)
C72 0.043(3) 0.048(4) 0.031(3) 0.008(3) 0.022(3) 0.023(3)
C73 0.054(4) 0.039(3) 0.030(3) 0.004(3) 0.020(3) 0.027(3)
C74 0.040(3) 0.029(3) 0.034(3) 0.001(2) 0.010(3) 0.014(3)
C75 0.030(3) 0.024(3) 0.031(3) 0.008(2) 0.014(2) 0.013(2)
C76 0.018(2) 0.026(3) 0.036(3) 0.018(2) 0.008(2) 0.008(2)
C77 0.039(3) 0.035(3) 0.039(3) 0.019(3) 0.014(3) 0.013(3)
C78 0.054(4) 0.040(4) 0.037(4) 0.013(3) 0.004(3) 0.012(3)
C79 0.043(4) 0.033(3) 0.056(5) 0.016(3) 0.004(3) 0.004(3)
C80 0.054(4) 0.038(4) 0.078(6) 0.035(4) 0.033(4) 0.005(3)
C81 0.034(3) 0.038(3) 0.046(4) 0.024(3) 0.018(3) 0.010(3)
C82 0.027(2) 0.037(3) 0.032(3) 0.023(2) 0.020(2) 0.021(2)
C83 0.030(3) 0.038(3) 0.044(3) 0.018(3) 0.023(3) 0.018(3)
C84 0.047(4) 0.044(4) 0.039(3) 0.018(3) 0.027(3) 0.025(3)
C85 0.054(4) 0.064(4) 0.051(4) 0.037(4) 0.040(3) 0.045(4)
C86 0.038(3) 0.068(5) 0.043(3) 0.037(3) 0.029(3) 0.035(3)
C87 0.027(3) 0.051(4) 0.032(3) 0.025(3) 0.018(2) 0.023(3)
C88 0.026(2) 0.022(2) 0.023(2) 0.0059(19) 0.014(2) 0.011(2)
C89 0.046(3) 0.038(3) 0.025(3) 0.010(2) 0.016(3) 0.022(3)
C90 0.079(6) 0.070(5) 0.022(3) 0.007(3) 0.018(3) 0.036(5)
C91 0.092(6) 0.057(5) 0.042(4) -0.003(4) 0.029(4) 0.044(5)
C92 0.064(5) 0.037(4) 0.057(5) 0.000(3) 0.019(4) 0.034(4)
C93 0.039(3) 0.028(3) 0.038(3) 0.008(2) 0.016(3) 0.018(3)
C94 0.032(3) 0.034(3) 0.028(3) 0.018(2) 0.012(2) 0.020(2)
C95 0.039(3) 0.053(4) 0.048(4) 0.032(3) 0.024(3) 0.033(3)
C96 0.062(5) 0.085(6) 0.066(5) 0.052(5) 0.042(4) 0.059(5)
C97 0.124(8) 0.085(7) 0.062(5) 0.044(5) 0.046(6) 0.090(7)
C98 0.053(4) 0.032(4) 0.084(6) 0.025(4) 0.002(4) 0.021(3)
C99 0.024(2) 0.032(3) 0.024(2) 0.015(2) 0.009(2) 0.015(2)
C100 0.041(3) 0.044(3) 0.029(3) 0.022(3) 0.016(3) 0.024(3)
C101 0.061(4) 0.063(5) 0.034(3) 0.031(3) 0.023(3) 0.033(4)
C102 0.070(5) 0.069(5) 0.020(3) 0.018(3) 0.017(3) 0.045(4)
C103 0.067(5) 0.055(4) 0.026(3) 0.008(3) 0.014(3) 0.036(4)
C104 0.045(3) 0.042(3) 0.022(3) 0.012(2) 0.010(2) 0.025(3)
C105 0.021(2) 0.027(3) 0.023(2) 0.009(2) 0.008(2) 0.006(2)
C106 0.030(3) 0.034(3) 0.045(4) 0.000(3) 0.018(3) 0.002(3)
C107 0.040(4) 0.049(4) 0.047(4) -0.012(3) 0.023(3) 0.001(3)
C108 0.047(4) 0.041(4) 0.042(4) -0.005(3) 0.015(3) 0.005(3)
C109 0.037(4) 0.034(3) 0.055(4) 0.000(3) 0.022(3) -0.007(3)
C110 0.026(3) 0.033(3) 0.039(3) 0.006(3) 0.014(2) 0.003(2)
C111 0.020(2) 0.022(2) 0.027(2) 0.012(2) 0.010(2) 0.0090(19)
C112 0.023(2) 0.031(3) 0.034(3) 0.020(2) 0.014(2) 0.016(2)
C113 0.027(3) 0.039(3) 0.030(3) 0.019(2) 0.016(2) 0.014(2)
C114 0.023(2) 0.030(3) 0.033(3) 0.010(2) 0.013(2) 0.012(2)
C115 0.024(3) 0.036(3) 0.044(3) 0.022(3) 0.017(2) 0.018(2)
C116 0.024(2) 0.035(3) 0.037(3) 0.023(2) 0.015(2) 0.014(2)
C1S 0.156(14) 0.140(13) 0.090(9) 0.067(9) 0.070(10) 0.108(12)
C2S 0.124(11) 0.140(13) 0.118(11) 0.065(10) 0.062(10) 0.097(11)
C3S 0.117(10) 0.103(10) 0.146(13) 0.094(10) 0.089(10) 0.078(9)
C4S 0.147(12) 0.089(8) 0.130(11) 0.085(8) 0.110(10) 0.088(9)
C5S 0.160(13) 0.058(6) 0.108(9) 0.053(6) 0.064(9) 0.062(8)
C6S 0.148(12) 0.107(10) 0.188(15) 0.119(11) 0.134(12) 0.103(10)
C7S 0.18(2) 0.21(2) 0.19(2) 0.146(19) 0.097(17) 0.094(18)

loop_
_atom_type_symbol
_atom_type_description
_atom_type_scat_dispersion_real
_atom_type_scat_dispersion_imag
_atom_type_scat_source
C C 0.0033 0.0016 'International Tables Vol C Tables 4.2.6.8 and 6.1.1.4'
H H 0.0000 0.0000 'International Tables Vol C Tables 4.2.6.8 and 6.1.1.4'
O O 0.0106 0.0060 'International Tables Vol C Tables 4.2.6.8 and 6.1.1.4'
Ge Ge 0.1547 1.8001 'International Tables Vol C Tables 4.2.6.8 and 6.1.1.4'
Os Os -1.2165 7.6030 'International Tables Vol C Tables 4.2.6.8 and 6.1.1.4'

loop_
_geom_angle_atom_site_label_1
_geom_angle_atom_site_label_2
_geom_angle_atom_site_label_3
_geom_angle
_geom_angle_site_symmetry_1
_geom_angle_site_symmetry_3
_geom_angle_publ_flag
C11 Os1 C12 97.2(3) . . ?
C11 Os1 Ge5 85.42(17) . . ?
C12 Os1 Ge5 87.04(17) . . ?
C11 Os1 Ge4 87.19(16) . . ?
C12 Os1 Ge4 80.26(17) . . ?
Ge5 Os1 Ge4 164.389(18) . . ?
C11 Os1 Ge1 161.33(18) . . ?
C12 Os1 Ge1 99.75(19) . . ?
Ge5 Os1 Ge1 103.180(18) . . ?
Ge4 Os1 Ge1 87.990(17) . . ?
C11 Os1 Ge2 88.86(17) . . ?
C12 Os1 Ge2 173.64(19) . . ?
Ge5 Os1 Ge2 91.504(18) . . ?
Ge4 Os1 Ge2 102.088(18) . . ?
Ge1 Os1 Ge2 74.552(16) . . ?
C11 Os1 Os4 120.72(16) . . ?
C12 Os1 Os4 119.14(18) . . ?
Ge5 Os1 Os4 54.717(13) . . ?
Ge4 Os1 Os4 140.200(14) . . ?
Ge1 Os1 Os4 56.187(12) . . ?
Ge2 Os1 Os4 55.443(12) . . ?
C11 Os1 Os2 108.36(17) . . ?
C12 Os1 Os2 124.45(18) . . ?
Ge5 Os1 Os2 141.859(14) . . ?
Ge4 Os1 Os2 53.726(13) . . ?
Ge1 Os1 Os2 54.995(13) . . ?
Ge2 Os1 Os2 54.685(12) . . ?
Os4 Os1 Os2 88.718(7) . . ?
C21 Os2 C22 100.8(2) . . ?
C21 Os2 Ge4 88.07(16) . . ?
C22 Os2 Ge4 81.85(15) . . ?
C21 Os2 Ge3 83.88(16) . . ?
C22 Os2 Ge3 86.71(15) . . ?
Ge4 Os2 Ge3 164.545(19) . . ?
C21 Os2 Ge2 91.48(16) . . ?
C22 Os2 Ge2 167.08(17) . . ?
Ge4 Os2 Ge2 102.853(18) . . ?
Ge3 Os2 Ge2 90.551(17) . . ?
C21 Os2 Ge1 164.29(17) . . ?
C22 Os2 Ge1 93.69(16) . . ?
Ge4 Os2 Ge1 87.934(17) . . ?
Ge3 Os2 Ge1 103.214(17) . . ?
Ge2 Os2 Ge1 74.633(16) . . ?
C21 Os2 Os3 121.98(16) . . ?
C22 Os2 Os3 113.14(16) . . ?
Ge4 Os2 Os3 140.333(14) . . ?
Ge3 Os2 Os3 54.357(13) . . ?
Ge2 Os2 Os3 55.778(12) . . ?
Ge1 Os2 Os3 55.884(12) . . ?
C21 Os2 Os1 111.43(17) . . ?
C22 Os2 Os1 122.29(15) . . ?
Ge4 Os2 Os1 54.042(13) . . ?
Ge3 Os2 Os1 141.385(14) . . ?
Ge2 Os2 Os1 55.227(12) . . ?
Ge1 Os2 Os1 54.602(12) . . ?
Os3 Os2 Os1 88.792(7) . . ?
C32 Os3 C31 97.5(2) . . ?
C32 Os3 C1 85.3(2) . . ?
C31 Os3 C1 88.5(2) . . ?
C32 Os3 Ge3 88.45(16) . . ?
C31 Os3 Ge3 82.10(16) . . ?
C1 Os3 Ge3 167.94(13) . . ?
C32 Os3 Ge2 162.57(16) . . ?
C31 Os3 Ge2 99.54(17) . . ?
C1 Os3 Ge2 98.88(13) . . ?
Ge3 Os3 Ge2 90.117(17) . . ?
C32 Os3 Ge1 89.57(16) . . ?
C31 Os3 Ge1 171.66(16) . . ?
C1 Os3 Ge1 87.67(13) . . ?
Ge3 Os3 Ge1 102.637(17) . . ?
Ge2 Os3 Ge1 73.797(16) . . ?
C32 Os3 Os4 118.37(16) . . ?
C31 Os3 Os4 115.01(16) . . ?
C1 Os3 Os4 47.81(13) . . ?
Ge3 Os3 Os4 143.734(14) . . ?
Ge2 Os3 Os4 56.777(13) . . ?
Ge1 Os3 Os4 57.259(12) . . ?
C32 Os3 Os2 111.12(16) . . ?
C31 Os3 Os2 125.37(16) . . ?
C1 Os3 Os2 137.51(13) . . ?
Ge3 Os3 Os2 54.528(13) . . ?
Ge2 Os3 Os2 54.999(12) . . ?
Ge1 Os3 Os2 55.060(12) . . ?
Os4 Os3 Os2 91.316(7) . . ?
C42 Os4 C41 94.2(2) . . ?
C42 Os4 C1 86.4(2) . . ?
C41 Os4 C1 88.7(2) . . ?
C42 Os4 Ge5 85.08(16) . . ?
C41 Os4 Ge5 84.09(15) . . ?
C1 Os4 Ge5 168.41(14) . . ?
C42 Os4 Ge2 166.79(16) . . ?
C41 Os4 Ge2 97.91(16) . . ?
C1 Os4 Ge2 99.13(14) . . ?
Ge5 Os4 Ge2 90.867(17) . . ?
C42 Os4 Ge1 94.73(17) . . ?
C41 Os4 Ge1 170.06(16) . . ?
C1 Os4 Ge1 87.44(14) . . ?
Ge5 Os4 Ge1 101.081(17) . . ?
Ge2 Os4 Ge1 73.685(16) . . ?
C42 Os4 Os3 122.11(17) . . ?
C41 Os4 Os3 114.24(16) . . ?
C1 Os4 Os3 47.92(14) . . ?
Ge5 Os4 Os3 143.642(15) . . ?
Ge2 Os4 Os3 56.939(12) . . ?
Ge1 Os4 Os3 56.868(12) . . ?
C42 Os4 Os1 112.83(15) . . ?
C41 Os4 Os1 125.09(15) . . ?
C1 Os4 Os1 137.28(14) . . ?
Ge5 Os4 Os1 53.900(13) . . ?
Ge2 Os4 Os1 55.368(12) . . ?
Ge1 Os4 Os1 54.597(12) . . ?
Os3 Os4 Os1 91.164(8) . . ?
C70 Ge1 Os1 132.29(15) . . ?
C70 Ge1 Os2 128.83(16) . . ?
Os1 Ge1 Os2 70.403(14) . . ?
C70 Ge1 Os3 121.47(15) . . ?
Os1 Ge1 Os3 106.032(18) . . ?
Os2 Ge1 Os3 69.056(13) . . ?
C70 Ge1 Os4 125.02(16) . . ?
Os1 Ge1 Os4 69.216(13) . . ?
Os2 Ge1 Os4 105.377(18) . . ?
Os3 Ge1 Os4 65.873(13) . . ?
C88 Ge2 Os2 127.42(16) . . ?
C88 Ge2 Os1 125.87(16) . . ?
Os2 Ge2 Os1 70.089(14) . . ?
C88 Ge2 Os4 126.41(16) . . ?
Os2 Ge2 Os4 106.175(18) . . ?
Os1 Ge2 Os4 69.188(13) . . ?
C88 Ge2 Os3 128.57(16) . . ?
Os2 Ge2 Os3 69.223(13) . . ?
Os1 Ge2 Os3 105.489(18) . . ?
Os4 Ge2 Os3 66.283(13) . . ?
C105 Ge3 C111 106.3(2) . . ?
C105 Ge3 Os3 120.60(16) . . ?
C111 Ge3 Os3 117.70(15) . . ?
C105 Ge3 Os2 116.22(16) . . ?
C111 Ge3 Os2 122.32(15) . . ?
Os3 Ge3 Os2 71.115(14) . . ?
C99 Ge4 C94 104.5(2) . . ?
C99 Ge4 Os2 116.59(15) . . ?
C94 Ge4 Os2 125.50(17) . . ?
C99 Ge4 Os1 120.32(17) . . ?
C94 Ge4 Os1 116.15(17) . . ?
Os2 Ge4 Os1 72.233(15) . . ?
C76 Ge5 C82 106.9(2) . . ?
C76 Ge5 Os1 124.23(17) . . ?
C82 Ge5 Os1 116.32(16) . . ?
C76 Ge5 Os4 114.70(16) . . ?
C82 Ge5 Os4 120.50(16) . . ?
Os1 Ge5 Os4 71.383(14) . . ?
O1 C1 Os4 137.8(4) . . ?
O1 C1 Os3 137.9(4) . . ?
Os4 C1 Os3 84.27(18) . . ?
O11 C11 Os1 178.7(6) . . ?
O12 C12 Os1 175.5(5) . . ?
O21 C21 Os2 179.2(6) . . ?
O22 C22 Os2 178.6(5) . . ?
O31 C31 Os3 178.5(5) . . ?
O32 C32 Os3 175.7(5) . . ?
O41 C41 Os4 178.6(5) . . ?
O42 C42 Os4 178.4(5) . . ?
C98 C56 C97 120.0(8) . . ?
C75 C70 C71 119.0(5) . . ?
C75 C70 Ge1 121.2(4) . . ?
C71 C70 Ge1 119.8(4) . . ?
C72 C71 C70 120.7(5) . . ?
C73 C72 C71 119.7(6) . . ?
C72 C73 C74 120.4(5) . . ?
C73 C74 C75 120.2(6) . . ?
C70 C75 C74 120.0(5) . . ?
C81 C76 C77 117.7(6) . . ?
C81 C76 Ge5 118.5(5) . . ?
C77 C76 Ge5 123.6(4) . . ?
C78 C77 C76 121.6(6) . . ?
C77 C78 C79 120.1(7) . . ?
C80 C79 C78 119.6(7) . . ?
C79 C80 C81 119.9(7) . . ?
C76 C81 C80 120.9(7) . . ?
C83 C82 C87 117.8(5) . . ?
C83 C82 Ge5 121.7(4) . . ?
C87 C82 Ge5 120.3(4) . . ?
C82 C83 C84 122.3(6) . . ?
C85 C84 C83 119.1(6) . . ?
C84 C85 C86 120.5(6) . . ?
C85 C86 C87 119.9(6) . . ?
C86 C87 C82 120.4(6) . . ?
C89 C88 C93 119.2(5) . . ?
C89 C88 Ge2 120.2(4) . . ?
C93 C88 Ge2 120.5(4) . . ?
C88 C89 C90 119.1(6) . . ?
C91 C90 C89 121.1(7) . . ?
C92 C91 C90 119.9(7) . . ?
C91 C92 C93 120.3(7) . . ?
C92 C93 C88 120.2(6) . . ?
C98 C94 C95 117.9(6) . . ?
C98 C94 Ge4 125.4(5) . . ?
C95 C94 Ge4 116.7(4) . . ?
C96 C95 C94 121.3(7) . . ?
C95 C96 C97 119.8(8) . . ?
C96 C97 C56 119.7(7) . . ?
C56 C98 C94 121.2(8) . . ?
C100 C99 C104 118.0(5) . . ?
C100 C99 Ge4 119.8(4) . . ?
C104 C99 Ge4 122.1(4) . . ?
C99 C100 C101 121.0(6) . . ?
C102 C101 C100 120.4(6) . . ?
C101 C102 C103 120.2(6) . . ?
C102 C103 C104 119.0(7) . . ?
C99 C104 C103 121.4(6) . . ?
C106 C105 C110 117.5(5) . . ?
C106 C105 Ge3 121.6(4) . . ?
C110 C105 Ge3 120.7(4) . . ?
C107 C106 C105 122.5(6) . . ?
C108 C107 C106 119.5(7) . . ?
C107 C108 C109 119.8(6) . . ?
C108 C109 C110 120.0(6) . . ?
C109 C110 C105 120.6(6) . . ?
C112 C111 C116 118.5(5) . . ?
C112 C111 Ge3 122.1(4) . . ?
C116 C111 Ge3 119.4(4) . . ?
C111 C112 C113 120.6(5) . . ?
C114 C113 C112 120.4(5) . . ?
C113 C114 C115 119.6(5) . . ?
C114 C115 C116 120.1(5) . . ?
C115 C116 C111 120.8(5) . . ?
C2S C1S C6S 119.8(13) . . ?
C3S C2S C1S 123.7(16) . . ?
C2S C3S C4S 121.1(14) . . ?
C2S C3S C7S 119.0(18) . . ?
C4S C3S C7S 120.0(15) . . ?
C3S C4S C5S 121.4(11) . . ?
C4S C5S C6S 114.9(13) . . ?
C1S C6S C5S 119.0(13) . . ?

loop_
_geom_bond_atom_site_label_1
_geom_bond_atom_site_label_2
_geom_bond_distance
_geom_bond_site_symmetry_2
_geom_bond_publ_flag
Os1 C11 1.899(5) . ?
Os1 C12 1.908(6) . ?
Os1 Ge5 2.4996(5) . ?
Os1 Ge4 2.5108(5) . ?
Os1 Ge1 2.5560(5) . ?
Os1 Ge2 2.5807(5) . ?
Os1 Os4 2.9318(3) . ?
Os1 Os2 2.9540(3) . ?
Os2 C21 1.894(5) . ?
Os2 C22 1.896(5) . ?
Os2 Ge4 2.5007(5) . ?
Os2 Ge3 2.5186(5) . ?
Os2 Ge2 2.5636(5) . ?
Os2 Ge1 2.5684(5) . ?
Os2 Os3 2.9261(3) . ?
Os3 C32 1.904(5) . ?
Os3 C31 1.919(5) . ?
Os3 C1 2.109(5) . ?
Os3 Ge3 2.5132(5) . ?
Os3 Ge2 2.5878(5) . ?
Os3 Ge1 2.5939(5) . ?
Os3 Os4 2.8269(3) . ?
Os4 C42 1.905(5) . ?
Os4 C41 1.910(5) . ?
Os4 C1 2.105(5) . ?
Os4 Ge5 2.5254(5) . ?
Os4 Ge2 2.5830(5) . ?
Os4 Ge1 2.6054(5) . ?
Ge1 C70 1.936(5) . ?
Ge2 C88 1.938(5) . ?
Ge3 C105 1.948(5) . ?
Ge3 C111 1.958(5) . ?
Ge4 C99 1.954(5) . ?
Ge4 C94 1.960(6) . ?
Ge5 C76 1.950(5) . ?
Ge5 C82 1.952(5) . ?
O1 C1 1.166(6) . ?
O11 C11 1.133(7) . ?
O12 C12 1.139(7) . ?
O21 C21 1.145(7) . ?
O22 C22 1.146(6) . ?
O31 C31 1.131(7) . ?
O32 C32 1.135(7) . ?
O41 C41 1.135(6) . ?
O42 C42 1.131(7) . ?
C56 C98 1.373(11) . ?
C56 C97 1.390(15) . ?
C70 C75 1.392(7) . ?
C70 C71 1.400(7) . ?
C71 C72 1.385(8) . ?
C72 C73 1.382(9) . ?
C73 C74 1.384(10) . ?
C74 C75 1.395(8) . ?
C76 C81 1.392(8) . ?
C76 C77 1.393(9) . ?
C77 C78 1.373(9) . ?
C78 C79 1.390(11) . ?
C79 C80 1.377(12) . ?
C80 C81 1.400(10) . ?
C82 C83 1.380(8) . ?
C82 C87 1.408(7) . ?
C83 C84 1.389(8) . ?
C84 C85 1.379(9) . ?
C85 C86 1.387(10) . ?
C86 C87 1.393(8) . ?
C88 C89 1.384(8) . ?
C88 C93 1.396(8) . ?
C89 C90 1.389(9) . ?
C90 C91 1.378(12) . ?
C91 C92 1.352(12) . ?
C92 C93 1.389(9) . ?
C94 C98 1.385(9) . ?
C94 C95 1.399(8) . ?
C95 C96 1.374(9) . ?
C96 C97 1.378(13) . ?
C99 C100 1.384(8) . ?
C99 C104 1.391(8) . ?
C100 C101 1.388(9) . ?
C101 C102 1.367(11) . ?
C102 C103 1.390(10) . ?
C103 C104 1.393(8) . ?
C105 C106 1.385(8) . ?
C105 C110 1.394(8) . ?
C106 C107 1.379(9) . ?
C107 C108 1.374(10) . ?
C108 C109 1.391(10) . ?
C109 C110 1.394(9) . ?
C111 C112 1.386(7) . ?
C111 C116 1.393(7) . ?
C112 C113 1.393(7) . ?
C113 C114 1.376(8) . ?
C114 C115 1.384(8) . ?
C115 C116 1.389(8) . ?
C1S C2S 1.324(19) . ?
C1S C6S 1.41(2) . ?
C2S C3S 1.276(18) . ?
C3S C4S 1.367(19) . ?
C3S C7S 1.49(2) . ?
C4S C5S 1.413(18) . ?
C5S C6S 1.439(17) . ?
